data_7157099
loop_
_publ_author_name
'Cao, Jun'
'Sun, Jing'
'Yan, Chao-Guo'

_publ_section_title
;
 Construction of indeno[1,2-a]fluorene via domino reaction of
 1,3-indanedione and 3-arylideneindolin-2-ones or chalcones.
;
_journal_issue 40
_journal_name_full 'Organic &amp; biomolecular chemistry'
_journal_page_first 9008
_journal_page_last 9013
_journal_paper_doi 10.1039/c9ob01779h
_journal_volume 17
_journal_year 2019
_chemical_formula_moiety 'C34 H19 Br O3'
_chemical_formula_sum 'C34 H19 Br O3'
_chemical_formula_weight 555.40
_space_group_crystal_system triclinic
_space_group_IT_number 2
_space_group_name_Hall '-P 1'
_space_group_name_H-M_alt 'P -1'
_symmetry_space_group_name_Hall '-P 1'
_symmetry_space_group_name_H-M 'P -1'
_atom_sites_solution_hydrogens geom
_audit_creation_method SHELXL-2014/7
_audit_update_record
;
2019-05-24 deposited with the CCDC.    2019-09-20 downloaded from the CCDC.
;
_cell_angle_alpha 80.530(5)
_cell_angle_beta 89.793(5)
_cell_angle_gamma 68.279(5)
_cell_formula_units_Z 4
_cell_length_a 12.672(2)
_cell_length_b 14.322(3)
_cell_length_c 15.130(3)
_cell_measurement_reflns_used 4704
_cell_measurement_temperature 273(2)
_cell_measurement_theta_max 22.39
_cell_measurement_theta_min 2.20
_cell_volume 2511.3(8)
_computing_structure_refinement 'SHELXL-2014/7 (Sheldrick, 2014)'
_diffrn_ambient_temperature 273(2)
_diffrn_measured_fraction_theta_full 0.986
_diffrn_measured_fraction_theta_max 0.987
_diffrn_measurement_device_type 'CCD area detector'
_diffrn_measurement_method 'phi and omega scans'
_diffrn_radiation_source 'fine-focus sealed tube'
_diffrn_radiation_type MoK\a
_diffrn_radiation_wavelength 0.71073
_diffrn_reflns_av_R_equivalents 0.0999
_diffrn_reflns_av_unetI/netI 0.1512
_diffrn_reflns_Laue_measured_fraction_full 0.986
_diffrn_reflns_Laue_measured_fraction_max 0.987
_diffrn_reflns_limit_h_max 15
_diffrn_reflns_limit_h_min -15
_diffrn_reflns_limit_k_max 17
_diffrn_reflns_limit_k_min -17
_diffrn_reflns_limit_l_max 18
_diffrn_reflns_limit_l_min -18
_diffrn_reflns_number 26921
_diffrn_reflns_point_group_measured_fraction_full 0.986
_diffrn_reflns_point_group_measured_fraction_max 0.987
_diffrn_reflns_theta_full 25.242
_diffrn_reflns_theta_max 25.999
_diffrn_reflns_theta_min 2.196
_exptl_absorpt_coefficient_mu 1.673
_exptl_absorpt_correction_T_max 0.716
_exptl_absorpt_correction_T_min 0.676
_exptl_absorpt_correction_type multi-scan
_exptl_absorpt_process_details sadabs
_exptl_crystal_colour yellow
_exptl_crystal_density_diffrn 1.469
_exptl_crystal_description block
_exptl_crystal_F_000 1128
_exptl_crystal_size_max 0.240
_exptl_crystal_size_mid 0.220
_exptl_crystal_size_min 0.200
_refine_diff_density_max 0.984
_refine_diff_density_min -1.017
_refine_diff_density_rms 0.096
_refine_ls_extinction_method none
_refine_ls_goodness_of_fit_ref 1.015
_refine_ls_hydrogen_treatment constr
_refine_ls_matrix_type full
_refine_ls_number_parameters 687
_refine_ls_number_reflns 9776
_refine_ls_number_restraints 0
_refine_ls_restrained_S_all 1.015
_refine_ls_R_factor_all 0.1518
_refine_ls_R_factor_gt 0.0661
_refine_ls_shift/su_max 0.000
_refine_ls_shift/su_mean 0.000
_refine_ls_structure_factor_coef Fsqd
_refine_ls_weighting_details 'w=1/[\s^2^(Fo^2^)+(0.0684P)^2^] where P=(Fo^2^+2Fc^2^)/3'
_refine_ls_weighting_scheme calc
_refine_ls_wR_factor_gt 0.1311
_refine_ls_wR_factor_ref 0.1597
_reflns_Friedel_coverage 0.000
_reflns_number_gt 5276
_reflns_number_total 9776
_reflns_threshold_expression 'I > 2\s(I)'
_cod_data_source_file c9ob01779h2.cif
_cod_data_source_block 4l
_cod_depositor_comments 'Adding full bibliography for 7157095--7157106.cif.'
_cod_original_cell_volume 2511.1(8)
_cod_database_code 7157099
_shelx_shelxl_version_number 2014/7
_shelx_space_group_comment
;
The symmetry employed for this shelxl refinement is uniquely defined
by the following loop, which should always be used as a source of
symmetry information in preference to the above space-group names.
They are only intended as comments.
;
_shelx_estimated_absorpt_t_min 0.690
_shelx_estimated_absorpt_t_max 0.731

loop_
_space_group_symop_operation_xyz
'x, y, z'
'-x, -y, -z'

loop_
_atom_site_label
_atom_site_type_symbol
_atom_site_fract_x
_atom_site_fract_y
_atom_site_fract_z
_atom_site_U_iso_or_equiv
_atom_site_adp_type
_atom_site_occupancy
_atom_site_site_symmetry_order
_atom_site_calc_flag
_atom_site_refinement_flags_posn
_atom_site_refinement_flags_adp
Br1 Br 0.45942(5) 0.81197(5) 0.13698(4) 0.03289(19) Uani 1 1 d . .
Br2 Br 0.74758(6) 0.21124(5) 0.03677(4) 0.0454(2) Uani 1 1 d . .
C1 C 0.9736(4) 0.6172(4) 0.3115(3) 0.0178(12) Uani 1 1 d . .
C2 C 1.0762(4) 0.5576(4) 0.2656(3) 0.0214(12) Uani 1 1 d . .
C3 C 1.1706(4) 0.5169(4) 0.3365(3) 0.0184(12) Uani 1 1 d . .
C4 C 1.2828(4) 0.4598(4) 0.3272(3) 0.0264(13) Uani 1 1 d . .
H4 H 1.3077 0.4410 0.2725 0.032 Uiso 1 1 calc R U
C5 C 1.3584(5) 0.4311(4) 0.4027(3) 0.0283(14) Uani 1 1 d . .
H5 H 1.4352 0.3936 0.3983 0.034 Uiso 1 1 calc R U
C6 C 1.3199(4) 0.4579(4) 0.4838(4) 0.0282(14) Uani 1 1 d . .
H6 H 1.3711 0.4374 0.5336 0.034 Uiso 1 1 calc R U
C7 C 1.2052(4) 0.5154(4) 0.4925(3) 0.0254(13) Uani 1 1 d . .
H7 H 1.1799 0.5326 0.5476 0.030 Uiso 1 1 calc R U
C8 C 1.1297(4) 0.5464(4) 0.4175(3) 0.0202(12) Uani 1 1 d . .
C9 C 1.0058(4) 0.6095(4) 0.4034(3) 0.0166(12) Uani 1 1 d . .
C10 C 0.9240(4) 0.6569(4) 0.4575(3) 0.0187(12) Uani 1 1 d . .
C11 C 0.9287(4) 0.6636(4) 0.5561(3) 0.0215(12) Uani 1 1 d . .
C12 C 0.8118(4) 0.7295(4) 0.5743(3) 0.0208(12) Uani 1 1 d . .
C13 C 0.7725(4) 0.7602(4) 0.6544(3) 0.0249(13) Uani 1 1 d . .
H13 H 0.8206 0.7391 0.7061 0.030 Uiso 1 1 calc R U
C14 C 0.6593(5) 0.8233(4) 0.6550(3) 0.0348(15) Uani 1 1 d . .
H14 H 0.6306 0.8453 0.7078 0.042 Uiso 1 1 calc R U
C15 C 0.5883(5) 0.8540(4) 0.5772(3) 0.0372(15) Uani 1 1 d . .
H15 H 0.5128 0.8972 0.5785 0.045 Uiso 1 1 calc R U
C16 C 0.6279(5) 0.8216(4) 0.4978(3) 0.0321(14) Uani 1 1 d . .
H16 H 0.5791 0.8418 0.4465 0.038 Uiso 1 1 calc R U
C17 C 0.7412(4) 0.7587(4) 0.4957(3) 0.0252(13) Uani 1 1 d . .
C18 C 0.8100(4) 0.7113(4) 0.4233(3) 0.0210(12) Uani 1 1 d . .
C19 C 0.5338(4) 0.8977(4) 0.1667(3) 0.0235(13) Uani 1 1 d . .
C20 C 0.5010(5) 0.9928(4) 0.1152(3) 0.0316(14) Uani 1 1 d . .
H20 H 0.4408 1.0146 0.0722 0.038 Uiso 1 1 calc R U
C21 C 0.5571(5) 1.0566(5) 0.1270(4) 0.0459(17) Uani 1 1 d . .
H21 H 0.5343 1.1215 0.0922 0.055 Uiso 1 1 calc R U
C22 C 0.6465(5) 1.0243(5) 0.1901(4) 0.0428(16) Uani 1 1 d . .
H22 H 0.6865 1.0660 0.1961 0.051 Uiso 1 1 calc R U
C23 C 0.6774(5) 0.9294(4) 0.2448(4) 0.0316(14) Uani 1 1 d . .
H23 H 0.7358 0.9094 0.2893 0.038 Uiso 1 1 calc R U
C24 C 0.6217(4) 0.8636(4) 0.2339(3) 0.0217(13) Uani 1 1 d . .
C25 C 0.6546(4) 0.7664(4) 0.2979(3) 0.0197(12) Uani 1 1 d . .
C26 C 0.7780(4) 0.7164(4) 0.3341(3) 0.0199(12) Uani 1 1 d . .
C27 C 0.8621(4) 0.6697(4) 0.2763(3) 0.0187(12) Uani 1 1 d . .
C28 C 0.8291(4) 0.6779(4) 0.1796(3) 0.0203(12) Uani 1 1 d . .
C29 C 0.8571(5) 0.7419(5) 0.1135(3) 0.0437(17) Uani 1 1 d . .
H29 H 0.8997 0.7784 0.1286 0.052 Uiso 1 1 calc R U
C30 C 0.8223(6) 0.7519(5) 0.0252(4) 0.0528(19) Uani 1 1 d . .
H30 H 0.8413 0.7961 -0.0182 0.063 Uiso 1 1 calc R U
C31 C 0.7599(5) 0.6983(5) -0.0014(3) 0.0369(16) Uani 1 1 d . .
C32 C 0.7286(5) 0.7077(6) -0.0992(4) 0.063(2) Uani 1 1 d . .
H32A H 0.7725 0.6454 -0.1195 0.094 Uiso 1 1 calc R U
H32B H 0.7444 0.7632 -0.1334 0.094 Uiso 1 1 calc R U
H32C H 0.6491 0.7205 -0.1071 0.094 Uiso 1 1 calc R U
C33 C 0.7327(5) 0.6372(5) 0.0649(4) 0.0420(17) Uani 1 1 d . .
H33 H 0.6904 0.6005 0.0497 0.050 Uiso 1 1 calc R U
C34 C 0.7650(5) 0.6268(4) 0.1544(3) 0.0329(14) Uani 1 1 d . .
H34 H 0.7429 0.5848 0.1978 0.039 Uiso 1 1 calc R U
C35 C 0.7994(4) 0.2462(4) 0.4653(3) 0.0219(12) Uani 1 1 d . .
C36 C 0.7074(5) 0.2947(4) 0.5244(3) 0.0267(13) Uani 1 1 d . .
C37 C 0.7632(5) 0.2669(4) 0.6172(3) 0.0263(13) Uani 1 1 d . .
C38 C 0.7166(5) 0.2923(5) 0.6950(4) 0.0377(15) Uani 1 1 d . .
H38 H 0.6401 0.3332 0.6954 0.045 Uiso 1 1 calc R U
C39 C 0.7854(6) 0.2560(5) 0.7738(4) 0.0442(17) Uani 1 1 d . .
H39 H 0.7556 0.2731 0.8278 0.053 Uiso 1 1 calc R U
C40 C 0.8986(6) 0.1943(5) 0.7719(4) 0.0485(19) Uani 1 1 d . .
H40 H 0.9436 0.1702 0.8253 0.058 Uiso 1 1 calc R U
C41 C 0.9486(5) 0.1664(4) 0.6915(3) 0.0357(15) Uani 1 1 d . .
H41 H 1.0251 0.1254 0.6909 0.043 Uiso 1 1 calc R U
C42 C 0.8779(5) 0.2031(4) 0.6139(3) 0.0253(13) Uani 1 1 d . .
C43 C 0.9014(4) 0.1888(4) 0.5201(3) 0.0237(13) Uani 1 1 d . .
C44 C 0.9950(4) 0.1310(4) 0.4793(3) 0.0218(12) Uani 1 1 d . .
C45 C 1.1153(5) 0.0639(4) 0.5149(4) 0.0288(14) Uani 1 1 d . .
C46 C 1.1742(4) 0.0219(4) 0.4370(4) 0.0270(13) Uani 1 1 d . .
C47 C 1.2849(5) -0.0444(4) 0.4341(4) 0.0362(15) Uani 1 1 d . .
H47 H 1.3331 -0.0719 0.4858 0.043 Uiso 1 1 calc R U
C48 C 1.3224(5) -0.0689(5) 0.3509(4) 0.0444(17) Uani 1 1 d . .
H48 H 1.3964 -0.1141 0.3471 0.053 Uiso 1 1 calc R U
C49 C 1.2504(5) -0.0263(4) 0.2739(4) 0.0359(15) Uani 1 1 d . .
H49 H 1.2773 -0.0419 0.2187 0.043 Uiso 1 1 calc R U
C50 C 1.1388(4) 0.0392(4) 0.2782(4) 0.0298(14) Uani 1 1 d . .
H50 H 1.0909 0.0670 0.2263 0.036 Uiso 1 1 calc R U
C51 C 1.0999(4) 0.0626(4) 0.3588(3) 0.0213(12) Uani 1 1 d . .
C52 C 0.9873(4) 0.1292(4) 0.3865(3) 0.0214(12) Uani 1 1 d . .
C53 C 0.8395(4) 0.2782(4) 0.0764(3) 0.0281(14) Uani 1 1 d . .
C54 C 0.8586(5) 0.3483(4) 0.0114(3) 0.0342(15) Uani 1 1 d . .
H54 H 0.8316 0.3577 -0.0478 0.041 Uiso 1 1 calc R U
C55 C 0.9186(5) 0.4044(5) 0.0353(4) 0.0382(16) Uani 1 1 d . .
H55 H 0.9346 0.4501 -0.0086 0.046 Uiso 1 1 calc R U
C56 C 0.9553(5) 0.3936(4) 0.1243(3) 0.0336(15) Uani 1 1 d . .
H56 H 0.9932 0.4334 0.1406 0.040 Uiso 1 1 calc R U
C57 C 0.9344(4) 0.3229(4) 0.1877(3) 0.0252(13) Uani 1 1 d . .
H57 H 0.9578 0.3161 0.2474 0.030 Uiso 1 1 calc R U
C58 C 0.8796(4) 0.2612(4) 0.1653(3) 0.0213(12) Uani 1 1 d . .
C59 C 0.8772(4) 0.1760(4) 0.2358(3) 0.0231(13) Uani 1 1 d . .
C60 C 0.8873(4) 0.1849(4) 0.3331(3) 0.0190(12) Uani 1 1 d . .
C61 C 0.7928(4) 0.2480(4) 0.3733(3) 0.0220(12) Uani 1 1 d . .
C62 C 0.6893(4) 0.3167(4) 0.3139(3) 0.0233(13) Uani 1 1 d . .
C63 C 0.6603(4) 0.4216(4) 0.2998(3) 0.0287(14) Uani 1 1 d . .
H63 H 0.7006 0.4488 0.3322 0.034 Uiso 1 1 calc R U
C64 C 0.5728(4) 0.4864(5) 0.2386(4) 0.0367(16) Uani 1 1 d . .
H64 H 0.5531 0.5566 0.2316 0.044 Uiso 1 1 calc R U
C65 C 0.5139(5) 0.4464(5) 0.1872(3) 0.0369(16) Uani 1 1 d . .
C66 C 0.4222(5) 0.5179(5) 0.1170(4) 0.062(2) Uani 1 1 d . .
H66A H 0.4184 0.4831 0.0687 0.093 Uiso 1 1 calc R U
H66B H 0.4400 0.5766 0.0942 0.093 Uiso 1 1 calc R U
H66C H 0.3501 0.5393 0.1436 0.093 Uiso 1 1 calc R U
C67 C 0.5406(5) 0.3428(5) 0.2042(4) 0.0456(17) Uani 1 1 d . .
H67 H 0.4991 0.3156 0.1730 0.055 Uiso 1 1 calc R U
C68 C 0.6279(4) 0.2769(4) 0.2666(4) 0.0327(14) Uani 1 1 d . .
H68 H 0.6446 0.2069 0.2763 0.039 Uiso 1 1 calc R U
O1 O 1.0822(3) 0.5454(3) 0.1880(2) 0.0281(9) Uani 1 1 d . .
O2 O 1.0108(3) 0.6241(3) 0.6104(2) 0.0268(9) Uani 1 1 d . .
O3 O 0.5882(3) 0.7256(3) 0.3221(2) 0.0327(10) Uani 1 1 d . .
O4 O 0.6073(3) 0.3416(3) 0.5041(2) 0.0381(10) Uani 1 1 d . .
O5 O 1.1563(3) 0.0473(3) 0.5910(2) 0.0414(11) Uani 1 1 d . .
O6 O 0.8716(3) 0.0982(3) 0.2177(2) 0.0305(9) Uani 1 1 d . .

loop_
_atom_site_aniso_label
_atom_site_aniso_U_11
_atom_site_aniso_U_22
_atom_site_aniso_U_33
_atom_site_aniso_U_23
_atom_site_aniso_U_13
_atom_site_aniso_U_12
Br1 0.0205(3) 0.0421(4) 0.0340(3) -0.0085(3) -0.0066(3) -0.0086(3)
Br2 0.0615(5) 0.0621(5) 0.0264(3) -0.0003(3) -0.0124(3) -0.0419(4)
C1 0.017(3) 0.018(3) 0.019(3) -0.001(2) -0.004(2) -0.008(2)
C2 0.014(3) 0.030(3) 0.023(3) -0.005(3) -0.001(2) -0.012(3)
C3 0.015(3) 0.019(3) 0.022(3) -0.003(2) 0.000(2) -0.007(2)
C4 0.021(3) 0.033(4) 0.025(3) -0.006(3) 0.001(3) -0.009(3)
C5 0.017(3) 0.029(3) 0.034(3) -0.005(3) 0.005(3) -0.003(3)
C6 0.018(3) 0.029(3) 0.034(3) 0.002(3) -0.007(3) -0.008(3)
C7 0.023(3) 0.024(3) 0.026(3) -0.005(2) -0.002(2) -0.006(3)
C8 0.015(3) 0.023(3) 0.024(3) -0.003(2) -0.001(2) -0.010(2)
C9 0.013(3) 0.018(3) 0.019(3) -0.002(2) -0.001(2) -0.007(2)
C10 0.015(3) 0.020(3) 0.019(3) -0.004(2) -0.003(2) -0.004(2)
C11 0.026(3) 0.022(3) 0.018(3) 0.000(2) -0.004(2) -0.012(3)
C12 0.020(3) 0.021(3) 0.020(3) -0.002(2) -0.001(2) -0.007(3)
C13 0.027(3) 0.033(3) 0.012(3) -0.003(2) -0.002(2) -0.010(3)
C14 0.034(4) 0.046(4) 0.021(3) -0.012(3) 0.005(3) -0.008(3)
C15 0.025(3) 0.041(4) 0.032(3) -0.011(3) 0.001(3) 0.005(3)
C16 0.028(3) 0.045(4) 0.018(3) -0.012(3) -0.003(3) -0.005(3)
C17 0.019(3) 0.033(3) 0.020(3) -0.005(3) 0.001(2) -0.005(3)
C18 0.021(3) 0.019(3) 0.020(3) -0.005(2) 0.003(2) -0.004(3)
C19 0.013(3) 0.033(4) 0.023(3) -0.013(3) 0.004(2) -0.004(3)
C20 0.030(4) 0.031(4) 0.025(3) -0.001(3) -0.003(3) -0.003(3)
C21 0.050(4) 0.031(4) 0.042(4) 0.006(3) -0.005(3) -0.004(3)
C22 0.049(4) 0.037(4) 0.049(4) -0.010(3) 0.004(3) -0.022(3)
C23 0.032(4) 0.031(4) 0.034(3) -0.007(3) -0.002(3) -0.013(3)
C24 0.019(3) 0.025(3) 0.016(3) -0.003(2) 0.000(2) -0.002(3)
C25 0.015(3) 0.023(3) 0.022(3) -0.009(2) 0.002(2) -0.006(3)
C26 0.013(3) 0.022(3) 0.021(3) 0.002(2) -0.003(2) -0.005(2)
C27 0.015(3) 0.024(3) 0.018(3) -0.009(2) 0.003(2) -0.006(2)
C28 0.016(3) 0.028(3) 0.016(3) -0.008(2) -0.003(2) -0.005(3)
C29 0.055(4) 0.063(5) 0.023(3) 0.001(3) -0.008(3) -0.037(4)
C30 0.060(5) 0.074(5) 0.025(3) 0.010(3) -0.003(3) -0.031(4)
C31 0.022(3) 0.057(4) 0.017(3) -0.010(3) -0.006(3) 0.005(3)
C32 0.041(4) 0.106(6) 0.032(4) -0.024(4) -0.009(3) -0.012(4)
C33 0.029(4) 0.063(5) 0.038(4) -0.028(3) -0.005(3) -0.013(3)
C34 0.032(3) 0.045(4) 0.025(3) -0.006(3) 0.000(3) -0.019(3)
C35 0.018(3) 0.026(3) 0.021(3) -0.004(2) 0.000(2) -0.007(3)
C36 0.028(4) 0.032(4) 0.024(3) -0.007(3) 0.007(3) -0.016(3)
C37 0.031(4) 0.030(3) 0.023(3) -0.004(3) 0.005(3) -0.017(3)
C38 0.044(4) 0.044(4) 0.035(3) -0.013(3) 0.011(3) -0.024(3)
C39 0.058(5) 0.064(5) 0.027(3) -0.021(3) 0.013(3) -0.037(4)
C40 0.068(5) 0.076(5) 0.021(3) -0.008(3) -0.003(3) -0.049(5)
C41 0.043(4) 0.041(4) 0.027(3) 0.006(3) -0.005(3) -0.024(3)
C42 0.034(4) 0.030(3) 0.019(3) 0.000(2) 0.003(3) -0.021(3)
C43 0.022(3) 0.029(3) 0.022(3) -0.002(2) 0.000(2) -0.012(3)
C44 0.014(3) 0.024(3) 0.024(3) 0.001(2) -0.006(2) -0.005(3)
C45 0.024(3) 0.030(3) 0.032(3) 0.002(3) -0.005(3) -0.012(3)
C46 0.014(3) 0.024(3) 0.041(3) -0.003(3) -0.004(3) -0.006(3)
C47 0.022(3) 0.035(4) 0.047(4) 0.002(3) -0.010(3) -0.009(3)
C48 0.016(3) 0.038(4) 0.074(5) -0.015(4) -0.002(3) -0.002(3)
C49 0.025(4) 0.035(4) 0.048(4) -0.016(3) 0.011(3) -0.008(3)
C50 0.016(3) 0.030(4) 0.038(3) -0.004(3) 0.001(3) -0.003(3)
C51 0.016(3) 0.016(3) 0.029(3) -0.004(2) -0.003(2) -0.003(2)
C52 0.017(3) 0.019(3) 0.026(3) -0.002(2) -0.001(2) -0.006(2)
C53 0.024(3) 0.036(4) 0.027(3) -0.008(3) 0.000(3) -0.014(3)
C54 0.038(4) 0.044(4) 0.024(3) -0.004(3) -0.005(3) -0.020(3)
C55 0.043(4) 0.046(4) 0.030(3) -0.002(3) 0.005(3) -0.023(3)
C56 0.041(4) 0.039(4) 0.028(3) -0.006(3) -0.002(3) -0.023(3)
C57 0.030(3) 0.029(3) 0.018(3) -0.006(2) 0.004(2) -0.012(3)
C58 0.015(3) 0.030(3) 0.019(3) -0.005(2) 0.001(2) -0.008(3)
C59 0.005(3) 0.030(4) 0.031(3) -0.008(3) 0.000(2) -0.002(3)
C60 0.017(3) 0.020(3) 0.015(2) -0.002(2) 0.003(2) -0.002(2)
C61 0.020(3) 0.025(3) 0.020(3) 0.001(2) 0.000(2) -0.009(3)
C62 0.012(3) 0.029(3) 0.021(3) -0.002(2) 0.003(2) -0.001(3)
C63 0.017(3) 0.033(4) 0.034(3) -0.006(3) 0.000(3) -0.007(3)
C64 0.021(3) 0.039(4) 0.040(3) 0.010(3) 0.000(3) -0.006(3)
C65 0.014(3) 0.063(5) 0.020(3) -0.004(3) 0.000(2) -0.001(3)
C66 0.026(4) 0.089(6) 0.039(4) 0.012(4) -0.007(3) 0.007(4)
C67 0.022(4) 0.068(5) 0.043(4) -0.025(4) -0.008(3) -0.005(3)
C68 0.020(3) 0.035(4) 0.042(3) -0.013(3) -0.008(3) -0.006(3)
O1 0.022(2) 0.040(2) 0.0195(19) -0.0089(18) 0.0029(16) -0.0062(19)
O2 0.022(2) 0.035(2) 0.0197(18) -0.0043(17) -0.0065(16) -0.0068(18)
O3 0.023(2) 0.040(3) 0.031(2) 0.0031(18) -0.0031(18) -0.012(2)
O4 0.020(2) 0.053(3) 0.034(2) -0.010(2) 0.0065(19) -0.005(2)
O5 0.029(2) 0.057(3) 0.035(2) 0.002(2) -0.0136(19) -0.016(2)
O6 0.034(2) 0.027(2) 0.031(2) -0.0059(18) -0.0021(18) -0.011(2)

loop_
_atom_type_symbol
_atom_type_description
_atom_type_scat_dispersion_real
_atom_type_scat_dispersion_imag
_atom_type_scat_source
C C 0.0033 0.0016 'International Tables Vol C Tables 4.2.6.8 and 6.1.1.4'
H H 0.0000 0.0000 'International Tables Vol C Tables 4.2.6.8 and 6.1.1.4'
O O 0.0106 0.0060 'International Tables Vol C Tables 4.2.6.8 and 6.1.1.4'
Br Br -0.2901 2.4595 'International Tables Vol C Tables 4.2.6.8 and 6.1.1.4'

loop_
_geom_angle_atom_site_label_1
_geom_angle_atom_site_label_2
_geom_angle_atom_site_label_3
_geom_angle
C27 C1 C9 122.2(5)
C27 C1 C2 128.8(4)
C9 C1 C2 109.0(4)
O1 C2 C3 126.9(5)
O1 C2 C1 128.4(4)
C3 C2 C1 104.7(4)
C4 C3 C8 122.9(4)
C4 C3 C2 127.1(5)
C8 C3 C2 109.9(4)
C3 C4 C5 117.7(5)
C3 C4 H4 121.2
C5 C4 H4 121.2
C6 C5 C4 120.5(5)
C6 C5 H5 119.8
C4 C5 H5 119.8
C5 C6 C7 121.2(5)
C5 C6 H6 119.4
C7 C6 H6 119.4
C8 C7 C6 118.9(5)
C8 C7 H7 120.6
C6 C7 H7 120.6
C7 C8 C3 118.8(5)
C7 C8 C9 132.3(5)
C3 C8 C9 109.0(4)
C10 C9 C1 118.2(4)
C10 C9 C8 134.3(4)
C1 C9 C8 107.4(4)
C9 C10 C18 120.7(4)
C9 C10 C11 131.8(4)
C18 C10 C11 107.4(4)
O2 C11 C12 126.3(4)
O2 C11 C10 127.9(5)
C12 C11 C10 105.8(4)
C13 C12 C17 122.4(5)
C13 C12 C11 128.3(4)
C17 C12 C11 109.4(4)
C12 C13 C14 118.0(5)
C12 C13 H13 121.0
C14 C13 H13 121.0
C13 C14 C15 120.4(5)
C13 C14 H14 119.8
C15 C14 H14 119.8
C16 C15 C14 121.3(5)
C16 C15 H15 119.3
C14 C15 H15 119.3
C15 C16 C17 119.2(5)
C15 C16 H16 120.4
C17 C16 H16 120.4
C16 C17 C12 118.8(5)
C16 C17 C18 132.9(5)
C12 C17 C18 108.3(4)
C26 C18 C10 121.0(5)
C26 C18 C17 130.0(5)
C10 C18 C17 109.0(4)
C20 C19 C24 121.5(5)
C20 C19 Br1 116.3(4)
C24 C19 Br1 122.1(4)
C19 C20 C21 120.2(5)
C19 C20 H20 119.9
C21 C20 H20 119.9
C22 C21 C20 120.0(5)
C22 C21 H21 120.0
C20 C21 H21 120.0
C21 C22 C23 120.1(6)
C21 C22 H22 119.9
C23 C22 H22 119.9
C22 C23 C24 120.7(5)
C22 C23 H23 119.6
C24 C23 H23 119.6
C19 C24 C23 117.5(5)
C19 C24 C25 124.7(5)
C23 C24 C25 117.7(4)
O3 C25 C24 123.1(5)
O3 C25 C26 119.5(4)
C24 C25 C26 117.4(4)
C18 C26 C27 119.2(4)
C18 C26 C25 121.9(4)
C27 C26 C25 118.8(4)
C1 C27 C26 118.7(4)
C1 C27 C28 121.8(4)
C26 C27 C28 119.5(4)
C34 C28 C29 117.9(5)
C34 C28 C27 121.3(4)
C29 C28 C27 120.7(4)
C30 C29 C28 120.2(5)
C30 C29 H29 119.9
C28 C29 H29 119.9
C29 C30 C31 122.4(5)
C29 C30 H30 118.8
C31 C30 H30 118.8
C33 C31 C30 116.1(5)
C33 C31 C32 123.3(6)
C30 C31 C32 120.5(6)
C31 C32 H32A 109.5
C31 C32 H32B 109.5
H32A C32 H32B 109.5
C31 C32 H32C 109.5
H32A C32 H32C 109.5
H32B C32 H32C 109.5
C31 C33 C34 122.8(6)
C31 C33 H33 118.6
C34 C33 H33 118.6
C28 C34 C33 120.5(5)
C28 C34 H34 119.7
C33 C34 H34 119.7
C61 C35 C43 122.3(5)
C61 C35 C36 129.1(5)
C43 C35 C36 108.5(4)
O4 C36 C35 128.2(5)
O4 C36 C37 126.1(5)
C35 C36 C37 105.7(4)
C38 C37 C42 122.5(5)
C38 C37 C36 129.0(5)
C42 C37 C36 108.5(5)
C37 C38 C39 118.7(6)
C37 C38 H38 120.7
C39 C38 H38 120.7
C40 C39 C38 119.7(6)
C40 C39 H39 120.1
C38 C39 H39 120.1
C39 C40 C41 122.5(6)
C39 C40 H40 118.8
C41 C40 H40 118.8
C42 C41 C40 116.6(6)
C42 C41 H41 121.7
C40 C41 H41 121.7
C41 C42 C37 120.0(5)
C41 C42 C43 130.8(5)
C37 C42 C43 109.2(4)
C44 C43 C35 117.8(4)
C44 C43 C42 134.1(5)
C35 C43 C42 108.0(5)
C43 C44 C52 120.1(4)
C43 C44 C45 132.3(5)
C52 C44 C45 107.6(5)
O5 C45 C46 126.6(5)
O5 C45 C44 127.7(5)
C46 C45 C44 105.6(4)
C47 C46 C51 121.3(5)
C47 C46 C45 128.7(5)
C51 C46 C45 110.0(5)
C46 C47 C48 117.9(5)
C46 C47 H47 121.1
C48 C47 H47 121.1
C49 C48 C47 120.7(5)
C49 C48 H48 119.7
C47 C48 H48 119.7
C50 C49 C48 120.7(6)
C50 C49 H49 119.6
C48 C49 H49 119.6
C51 C50 C49 119.6(5)
C51 C50 H50 120.2
C49 C50 H50 120.2
C50 C51 C46 119.8(5)
C50 C51 C52 133.1(5)
C46 C51 C52 107.1(4)
C60 C52 C44 122.1(5)
C60 C52 C51 128.3(4)
C44 C52 C51 109.6(4)
C54 C53 C58 122.2(5)
C54 C53 Br2 115.1(4)
C58 C53 Br2 122.7(4)
C53 C54 C55 118.9(5)
C53 C54 H54 120.5
C55 C54 H54 120.5
C54 C55 C56 120.8(5)
C54 C55 H55 119.6
C56 C55 H55 119.6
C57 C56 C55 118.6(5)
C57 C56 H56 120.7
C55 C56 H56 120.7
C56 C57 C58 122.1(5)
C56 C57 H57 118.9
C58 C57 H57 118.9
C53 C58 C57 117.2(4)
C53 C58 C59 124.7(5)
C57 C58 C59 117.9(4)
O6 C59 C58 122.4(5)
O6 C59 C60 118.9(5)
C58 C59 C60 118.7(5)
C52 C60 C61 118.2(4)
C52 C60 C59 121.6(4)
C61 C60 C59 120.1(4)
C35 C61 C60 119.3(4)
C35 C61 C62 122.4(5)
C60 C61 C62 118.2(4)
C68 C62 C63 119.0(5)
C68 C62 C61 121.1(5)
C63 C62 C61 119.7(5)
C64 C63 C62 121.3(5)
C64 C63 H63 119.3
C62 C63 H63 119.3
C63 C64 C65 120.0(6)
C63 C64 H64 120.0
C65 C64 H64 120.0
C67 C65 C64 118.0(5)
C67 C65 C66 122.5(6)
C64 C65 C66 119.5(6)
C65 C66 H66A 109.5
C65 C66 H66B 109.5
H66A C66 H66B 109.5
C65 C66 H66C 109.5
H66A C66 H66C 109.5
H66B C66 H66C 109.5
C65 C67 C68 122.2(6)
C65 C67 H67 118.9
C68 C67 H67 118.9
C62 C68 C67 119.3(6)
C62 C68 H68 120.3
C67 C68 H68 120.3

loop_
_geom_bond_atom_site_label_1
_geom_bond_atom_site_label_2
_geom_bond_distance
Br1 C19 1.908(5)
Br2 C53 1.913(5)
C1 C27 1.389(6)
C1 C9 1.426(6)
C1 C2 1.506(7)
C2 O1 1.213(5)
C2 C3 1.487(6)
C3 C4 1.373(7)
C3 C8 1.398(7)
C4 C5 1.398(7)
C4 H4 0.9300
C5 C6 1.380(7)
C5 H5 0.9300
C6 C7 1.399(7)
C6 H6 0.9300
C7 C8 1.388(6)
C7 H7 0.9300
C8 C9 1.488(7)
C9 C10 1.365(7)
C10 C18 1.414(7)
C10 C11 1.514(6)
C11 O2 1.223(5)
C11 C12 1.485(7)
C12 C13 1.384(7)
C12 C17 1.400(6)
C13 C14 1.385(7)
C13 H13 0.9300
C14 C15 1.390(7)
C14 H14 0.9300
C15 C16 1.385(7)
C15 H15 0.9300
C16 C17 1.388(7)
C16 H16 0.9300
C17 C18 1.490(7)
C18 C26 1.394(6)
C19 C20 1.367(7)
C19 C24 1.398(6)
C20 C21 1.381(8)
C20 H20 0.9300
C21 C22 1.372(8)
C21 H21 0.9300
C22 C23 1.386(8)
C22 H22 0.9300
C23 C24 1.401(7)
C23 H23 0.9300
C24 C25 1.476(7)
C25 O3 1.215(6)
C25 C26 1.518(7)
C26 C27 1.416(7)
C27 C28 1.497(6)
C28 C34 1.369(7)
C28 C29 1.380(7)
C29 C30 1.376(7)
C29 H29 0.9300
C30 C31 1.388(8)
C30 H30 0.9300
C31 C33 1.350(8)
C31 C32 1.505(7)
C32 H32A 0.9600
C32 H32B 0.9600
C32 H32C 0.9600
C33 C34 1.385(7)
C33 H33 0.9300
C34 H34 0.9300
C35 C61 1.390(6)
C35 C43 1.424(7)
C35 C36 1.496(7)
C36 O4 1.208(6)
C36 C37 1.498(7)
C37 C38 1.358(7)
C37 C42 1.407(7)
C38 C39 1.386(8)
C38 H38 0.9300
C39 C40 1.381(9)
C39 H39 0.9300
C40 C41 1.417(8)
C40 H40 0.9300
C41 C42 1.383(7)
C41 H41 0.9300
C42 C43 1.481(7)
C43 C44 1.381(7)
C44 C52 1.414(7)
C44 C45 1.513(7)
C45 O5 1.214(6)
C45 C46 1.484(8)
C46 C47 1.378(7)
C46 C51 1.414(6)
C47 C48 1.396(8)
C47 H47 0.9300
C48 C49 1.388(8)
C48 H48 0.9300
C49 C50 1.386(7)
C49 H49 0.9300
C50 C51 1.361(7)
C50 H50 0.9300
C51 C52 1.497(7)
C52 C60 1.393(6)
C53 C54 1.374(7)
C53 C58 1.389(6)
C54 C55 1.380(7)
C54 H54 0.9300
C55 C56 1.392(7)
C55 H55 0.9300
C56 C57 1.376(7)
C56 H56 0.9300
C57 C58 1.390(7)
C57 H57 0.9300
C58 C59 1.492(7)
C59 O6 1.217(6)
C59 C60 1.508(7)
C60 C61 1.413(7)
C61 C62 1.503(7)
C62 C68 1.381(7)
C62 C63 1.387(7)
C63 C64 1.383(7)
C63 H63 0.9300
C64 C65 1.399(8)
C64 H64 0.9300
C65 C67 1.373(8)
C65 C66 1.516(7)
C66 H66A 0.9600
C66 H66B 0.9600
C66 H66C 0.9600
C67 C68 1.397(7)
C67 H67 0.9300
C68 H68 0.9300
